data_8107420
loop_
_publ_author_name
'Zhao, Wen-Ze'

_publ_section_title
;
 Crystal structure of 4-((6-bromohexyl)oxy)-2-hydroxybenzaldehyde,
 C13H17BrO3
;
_journal_issue 2
_journal_name_full 'Zeitschrift f\"ur Kristallographie - New Crystal Structures'
_journal_page_first 293
_journal_page_last 294
_journal_paper_doi 10.1515/ncrs-2022-0598
_journal_volume 238
_journal_year 2023
_chemical_formula_moiety 'C13 H17 Br O3'
_chemical_formula_sum 'C13 H17 Br O3'
_chemical_formula_weight 301.17
_space_group_crystal_system triclinic
_space_group_IT_number 2
_space_group_name_Hall '-P 1'
_space_group_name_H-M_alt 'P -1'
_atom_sites_solution_hydrogens geom
_cell_angle_alpha 81.677(4)
_cell_angle_beta 76.029(4)
_cell_angle_gamma 63.441(4)
_cell_formula_units_Z 2
_cell_length_a 8.5759(12)
_cell_length_b 9.1690(12)
_cell_length_c 9.9698(12)
_cell_measurement_reflns_used 3744
_cell_measurement_temperature 302(2)
_cell_measurement_theta_max 25.19
_cell_measurement_theta_min 2.78
_cell_volume 679.87(16)
_computing_cell_refinement 'SAINT (Brucker, 2012)[2]'
_computing_data_collection 'APEX2 (Brucker, 2012)[2]'
_computing_data_reduction 'SAINT (Brucker, 2012)[2]'
_computing_molecular_graphics 'Diamond 4.0[4]'
_computing_publication_material 'Olex2 (Dolomanov et al., 2009)[1]'
_computing_structure_refinement 'ShelXL (Sheldrick, 2015)[3]'
_diffrn_ambient_temperature 301.72
_diffrn_measured_fraction_theta_full 0.976
_diffrn_measured_fraction_theta_max 0.976
_diffrn_measurement_device_type 'Bruker APEX-II CCD'
_diffrn_measurement_method '\f and \w scans'
_diffrn_radiation_type MoK\a
_diffrn_radiation_wavelength 0.71073
_diffrn_reflns_av_R_equivalents 0.0482
_diffrn_reflns_av_unetI/netI 0.0448
_diffrn_reflns_Laue_measured_fraction_full 0.976
_diffrn_reflns_Laue_measured_fraction_max 0.976
_diffrn_reflns_limit_h_max 11
_diffrn_reflns_limit_h_min -11
_diffrn_reflns_limit_k_max 12
_diffrn_reflns_limit_k_min -12
_diffrn_reflns_limit_l_max 13
_diffrn_reflns_limit_l_min -13
_diffrn_reflns_number 13086
_diffrn_reflns_point_group_measured_fraction_full 0.976
_diffrn_reflns_point_group_measured_fraction_max 0.976
_diffrn_reflns_theta_full 25.242
_diffrn_reflns_theta_max 28.496
_diffrn_reflns_theta_min 2.486
_diffrn_standards_number 0
_exptl_absorpt_coefficient_mu 3.018
_exptl_absorpt_correction_T_max 0.9799
_exptl_absorpt_correction_T_min 0.9782
_exptl_absorpt_correction_type multi-scan
_exptl_crystal_colour colourless
_exptl_crystal_density_diffrn 1.471
_exptl_crystal_description block
_exptl_crystal_F_000 308
_exptl_crystal_size_max 0.15
_exptl_crystal_size_mid 0.13
_exptl_crystal_size_min 0.12
_refine_diff_density_max 0.541
_refine_diff_density_min -0.511
_refine_diff_density_rms 0.046
_refine_ls_extinction_coef .
_refine_ls_extinction_method none
_refine_ls_goodness_of_fit_ref 1.008
_refine_ls_hydrogen_treatment constr
_refine_ls_matrix_type full
_refine_ls_number_parameters 155
_refine_ls_number_reflns 3382
_refine_ls_number_restraints 0
_refine_ls_restrained_S_all 1.008
_refine_ls_R_factor_all 0.0770
_refine_ls_R_factor_gt 0.0433
_refine_ls_shift/su_max 0.001
_refine_ls_shift/su_mean 0.000
_refine_ls_structure_factor_coef Fsqd
_refine_ls_weighting_details 'w=1/[\s^2^(Fo^2^)+(0.0565P)^2^+0.2098P] where P=(Fo^2^+2Fc^2^)/3'
_refine_ls_weighting_scheme calc
_refine_ls_wR_factor_gt 0.1079
_refine_ls_wR_factor_ref 0.1253
_reflns_Friedel_coverage 0.000
_reflns_Friedel_fraction_full .
_reflns_Friedel_fraction_max .
_reflns_number_gt 2187
_reflns_number_total 3382
_reflns_threshold_expression 'I > 2\s(I)'
_cod_data_source_file suppl_j_ncrs-2022-0598_suppl.cif
_cod_data_source_block a
_cod_database_code 8107420
_shelx_space_group_comment
;
The symmetry employed for this shelxl refinement is uniquely defined
by the following loop, which should always be used as a source of
symmetry information in preference to the above space-group names.
They are only intended as comments.
;
_shelx_estimated_absorpt_t_max 0.713
_shelx_estimated_absorpt_t_min 0.660
_olex2_refinement_description
;
1. Fixed Uiso
 At 1.2 times of:
  All C(H) groups, All C(H,H) groups
 At 1.5 times of:
  All O(H) groups
2.a Secondary CH2 refined with riding coordinates:
 C6(H6A,H6B), C7(H7A,H7B), C8(H8A,H8B), C9(H9A,H9B), C10(H10A,H10B), C11(H11A,
 H11B)
2.b Aromatic/amide H refined with riding coordinates:
 C1(H1), C3(H3A), C4(H4), C13(H13)
2.c Idealised tetrahedral OH refined as rotating group:
 O3(H3)
;
_olex2_submission_special_instructions 'No special instructions were received'

loop_
_space_group_symop_operation_xyz
'x, y, z'
'-x, -y, -z'

loop_
_atom_site_label
_atom_site_type_symbol
_atom_site_fract_x
_atom_site_fract_y
_atom_site_fract_z
_atom_site_U_iso_or_equiv
_atom_site_adp_type
_atom_site_occupancy
_atom_site_site_symmetry_order
_atom_site_calc_flag
_atom_site_refinement_flags_posn
_atom_site_refinement_flags_adp
_atom_site_refinement_flags_occupancy
_atom_site_disorder_assembly
_atom_site_disorder_group
Br1 Br 0.87999(5) 0.03026(4) 1.35567(4) 0.0970(2) Uani 1 1 d . . . . .
O1 O 0.1199(3) 0.3067(3) 0.0987(2) 0.0873(6) Uani 1 1 d . . . . .
O2 O 0.3344(3) 0.4348(2) 0.62226(18) 0.0631(4) Uani 1 1 d . . . . .
O3 O 0.3084(3) 0.1328(2) 0.2870(2) 0.0803(6) Uani 1 1 d . . . . .
H3 H 0.2620 0.1479 0.2203 0.120 Uiso 1 1 calc GR . . . .
C1 C 0.0920(4) 0.4276(4) 0.1565(3) 0.0689(7) Uani 1 1 d . . . . .
H1 H 0.0212 0.5291 0.1207 0.083 Uiso 1 1 calc R . . . .
C2 C 0.1605(3) 0.4240(3) 0.2756(2) 0.0539(6) Uani 1 1 d . . . . .
C3 C 0.1202(3) 0.5702(3) 0.3340(3) 0.0578(6) Uani 1 1 d . . . . .
H3A H 0.0504 0.6689 0.2937 0.069 Uiso 1 1 calc R . . . .
C4 C 0.1802(3) 0.5712(3) 0.4475(3) 0.0560(6) Uani 1 1 d . . . . .
H4 H 0.1522 0.6693 0.4848 0.067 Uiso 1 1 calc R . . . .
C5 C 0.2849(3) 0.4225(3) 0.5077(2) 0.0519(5) Uani 1 1 d . . . . .
C6 C 0.4400(4) 0.2885(3) 0.6924(3) 0.0634(6) Uani 1 1 d . . . . .
H6A H 0.5511 0.2265 0.6310 0.076 Uiso 1 1 calc R . . . .
H6B H 0.3765 0.2209 0.7234 0.076 Uiso 1 1 calc R . . . .
C7 C 0.4751(4) 0.3403(3) 0.8139(3) 0.0576(6) Uani 1 1 d . . . . .
H7A H 0.3623 0.4038 0.8728 0.069 Uiso 1 1 calc R . . . .
H7B H 0.5354 0.4102 0.7807 0.069 Uiso 1 1 calc R . . . .
C8 C 0.5866(4) 0.1988(3) 0.8990(3) 0.0654(7) Uani 1 1 d . . . . .
H8A H 0.5222 0.1337 0.9393 0.079 Uiso 1 1 calc R . . . .
H8B H 0.6958 0.1301 0.8392 0.079 Uiso 1 1 calc R . . . .
C9 C 0.6315(4) 0.2556(3) 1.0125(3) 0.0603(6) Uani 1 1 d . . . . .
H9A H 0.5220 0.3332 1.0658 0.072 Uiso 1 1 calc R . . . .
H9B H 0.7042 0.3128 0.9708 0.072 Uiso 1 1 calc R . . . .
C10 C 0.7292(4) 0.1211(3) 1.1108(3) 0.0633(6) Uani 1 1 d . . . . .
H10A H 0.6557 0.0660 1.1568 0.076 Uiso 1 1 calc R . . . .
H10B H 0.8383 0.0415 1.0589 0.076 Uiso 1 1 calc R . . . .
C11 C 0.7718(4) 0.1905(4) 1.2160(3) 0.0699(7) Uani 1 1 d . . . . .
H11A H 0.6631 0.2771 1.2612 0.084 Uiso 1 1 calc R . . . .
H11B H 0.8521 0.2384 1.1693 0.084 Uiso 1 1 calc R . . . .
C12 C 0.2655(3) 0.2776(3) 0.3372(3) 0.0553(6) Uani 1 1 d . . . . .
C13 C 0.3292(3) 0.2758(3) 0.4522(3) 0.0569(6) Uani 1 1 d . . . . .
H13 H 0.4008 0.1775 0.4919 0.068 Uiso 1 1 calc R . . . .

loop_
_atom_site_aniso_label
_atom_site_aniso_U_11
_atom_site_aniso_U_22
_atom_site_aniso_U_33
_atom_site_aniso_U_23
_atom_site_aniso_U_13
_atom_site_aniso_U_12
Br1 0.1264(4) 0.0674(2) 0.0956(3) 0.00829(17) -0.0668(2) -0.02129(19)
O1 0.1072(17) 0.1097(18) 0.0659(12) -0.0118(12) -0.0278(11) -0.0573(15)
O2 0.0793(11) 0.0549(9) 0.0568(10) -0.0060(8) -0.0251(8) -0.0235(9)
O3 0.0987(15) 0.0634(11) 0.0816(14) -0.0215(10) -0.0313(11) -0.0252(11)
C1 0.0704(17) 0.089(2) 0.0541(15) 0.0007(14) -0.0148(13) -0.0400(15)
C2 0.0517(13) 0.0687(15) 0.0445(12) -0.0026(11) -0.0055(10) -0.0306(12)
C3 0.0607(14) 0.0574(13) 0.0526(13) 0.0054(11) -0.0110(11) -0.0253(11)
C4 0.0632(14) 0.0494(12) 0.0542(13) -0.0032(10) -0.0100(11) -0.0238(11)
C5 0.0548(13) 0.0563(13) 0.0457(12) -0.0068(10) -0.0084(10) -0.0243(11)
C6 0.0730(16) 0.0577(14) 0.0619(15) -0.0050(12) -0.0252(13) -0.0236(13)
C7 0.0673(15) 0.0573(13) 0.0499(13) -0.0053(10) -0.0151(11) -0.0257(12)
C8 0.0774(17) 0.0604(14) 0.0619(15) -0.0075(12) -0.0235(13) -0.0263(13)
C9 0.0728(16) 0.0598(14) 0.0538(14) -0.0017(11) -0.0191(12) -0.0304(13)
C10 0.0699(16) 0.0557(14) 0.0649(15) -0.0027(12) -0.0241(13) -0.0221(12)
C11 0.0886(19) 0.0616(15) 0.0701(17) 0.0091(13) -0.0362(15) -0.0348(14)
C12 0.0553(13) 0.0586(13) 0.0529(13) -0.0140(11) -0.0055(11) -0.0244(11)
C13 0.0571(14) 0.0513(12) 0.0579(14) -0.0062(11) -0.0147(11) -0.0167(11)

loop_
_atom_type_symbol
_atom_type_description
_atom_type_scat_dispersion_real
_atom_type_scat_dispersion_imag
_atom_type_scat_source
C C 0.0033 0.0016 'International Tables Vol C Tables 4.2.6.8 and 6.1.1.4'
H H 0.0000 0.0000 'International Tables Vol C Tables 4.2.6.8 and 6.1.1.4'
O O 0.0106 0.0060 'International Tables Vol C Tables 4.2.6.8 and 6.1.1.4'
Br Br -0.2901 2.4595 'International Tables Vol C Tables 4.2.6.8 and 6.1.1.4'

loop_
_geom_angle_atom_site_label_1
_geom_angle_atom_site_label_2
_geom_angle_atom_site_label_3
_geom_angle
_geom_angle_site_symmetry_1
_geom_angle_site_symmetry_3
C5 O2 C6 118.9(2) . .
C12 O3 H3 109.5 . .
O1 C1 H1 117.6 . .
O1 C1 C2 124.7(3) . .
C2 C1 H1 117.6 . .
C3 C2 C1 120.1(3) . .
C12 C2 C1 121.6(2) . .
C12 C2 C3 118.2(2) . .
C2 C3 H3A 119.1 . .
C4 C3 C2 121.7(2) . .
C4 C3 H3A 119.1 . .
C3 C4 H4 120.5 . .
C3 C4 C5 118.9(2) . .
C5 C4 H4 120.5 . .
O2 C5 C4 114.9(2) . .
O2 C5 C13 124.0(2) . .
C13 C5 C4 121.1(2) . .
O2 C6 H6A 110.4 . .
O2 C6 H6B 110.4 . .
O2 C6 C7 106.8(2) . .
H6A C6 H6B 108.6 . .
C7 C6 H6A 110.4 . .
C7 C6 H6B 110.4 . .
C6 C7 H7A 108.9 . .
C6 C7 H7B 108.9 . .
C6 C7 C8 113.4(2) . .
H7A C7 H7B 107.7 . .
C8 C7 H7A 108.9 . .
C8 C7 H7B 108.9 . .
C7 C8 H8A 109.3 . .
C7 C8 H8B 109.3 . .
H8A C8 H8B 107.9 . .
C9 C8 C7 111.8(2) . .
C9 C8 H8A 109.3 . .
C9 C8 H8B 109.3 . .
C8 C9 H9A 108.5 . .
C8 C9 H9B 108.5 . .
C8 C9 C10 115.0(2) . .
H9A C9 H9B 107.5 . .
C10 C9 H9A 108.5 . .
C10 C9 H9B 108.5 . .
C9 C10 H10A 109.6 . .
C9 C10 H10B 109.6 . .
H10A C10 H10B 108.1 . .
C11 C10 C9 110.3(2) . .
C11 C10 H10A 109.6 . .
C11 C10 H10B 109.6 . .
Br1 C11 H11A 108.9 . .
Br1 C11 H11B 108.9 . .
C10 C11 Br1 113.4(2) . .
C10 C11 H11A 108.9 . .
C10 C11 H11B 108.9 . .
H11A C11 H11B 107.7 . .
O3 C12 C2 121.4(2) . .
O3 C12 C13 117.6(2) . .
C13 C12 C2 121.1(2) . .
C5 C13 H13 120.5 . .
C12 C13 C5 119.0(2) . .
C12 C13 H13 120.5 . .

loop_
_geom_bond_atom_site_label_1
_geom_bond_atom_site_label_2
_geom_bond_distance
_geom_bond_site_symmetry_2
Br1 C11 1.942(3) .
O1 C1 1.224(4) .
O2 C5 1.346(3) .
O2 C6 1.434(3) .
O3 H3 0.8200 .
O3 C12 1.347(3) .
C1 H1 0.9300 .
C1 C2 1.437(4) .
C2 C3 1.403(4) .
C2 C12 1.392(4) .
C3 H3A 0.9300 .
C3 C4 1.355(4) .
C4 H4 0.9300 .
C4 C5 1.398(3) .
C5 C13 1.384(3) .
C6 H6A 0.9700 .
C6 H6B 0.9700 .
C6 C7 1.502(4) .
C7 H7A 0.9700 .
C7 H7B 0.9700 .
C7 C8 1.510(4) .
C8 H8A 0.9700 .
C8 H8B 0.9700 .
C8 C9 1.504(4) .
C9 H9A 0.9700 .
C9 H9B 0.9700 .
C9 C10 1.518(4) .
C10 H10A 0.9700 .
C10 H10B 0.9700 .
C10 C11 1.492(4) .
C11 H11A 0.9700 .
C11 H11B 0.9700 .
C12 C13 1.379(4) .
C13 H13 0.9300 .

loop_
_geom_hbond_atom_site_label_D
_geom_hbond_atom_site_label_H
_geom_hbond_atom_site_label_A
_geom_hbond_distance_DH
_geom_hbond_distance_HA
_geom_hbond_distance_DA
_geom_hbond_angle_DHA
_geom_hbond_site_symmetry_A
O3 H3 O1 0.82 1.92 2.641(3) 146.0 .
C11 H11B O1 0.97 2.56 3.495(4) 162.6 1_656

loop_
_geom_torsion_atom_site_label_1
_geom_torsion_atom_site_label_2
_geom_torsion_atom_site_label_3
_geom_torsion_atom_site_label_4
_geom_torsion
_geom_torsion_site_symmetry_1
_geom_torsion_site_symmetry_2
_geom_torsion_site_symmetry_3
_geom_torsion_site_symmetry_4
O1 C1 C2 C3 -180.0(3) . . . .
O1 C1 C2 C12 -0.9(4) . . . .
O2 C5 C13 C12 177.6(2) . . . .
O2 C6 C7 C8 -179.7(2) . . . .
O3 C12 C13 C5 -178.9(2) . . . .
C1 C2 C3 C4 178.9(2) . . . .
C1 C2 C12 O3 0.5(4) . . . .
C1 C2 C12 C13 -179.4(2) . . . .
C2 C3 C4 C5 0.0(4) . . . .
C2 C12 C13 C5 1.0(4) . . . .
C3 C2 C12 O3 179.6(2) . . . .
C3 C2 C12 C13 -0.3(4) . . . .
C3 C4 C5 O2 -178.2(2) . . . .
C3 C4 C5 C13 0.7(4) . . . .
C4 C5 C13 C12 -1.2(4) . . . .
C5 O2 C6 C7 179.6(2) . . . .
C6 O2 C5 C4 179.1(2) . . . .
C6 O2 C5 C13 0.2(4) . . . .
C6 C7 C8 C9 175.3(2) . . . .
C7 C8 C9 C10 174.7(2) . . . .
C8 C9 C10 C11 178.2(3) . . . .
C9 C10 C11 Br1 175.32(19) . . . .
C12 C2 C3 C4 -0.2(4) . . . .
